data_4308088
loop_
_publ_author_name
'Jason England'
'George J. P. Britovsek'
'Nitin Rabadia'
'Andrew J. P. White'

_publ_section_title
;
Ligand Topology Variations and the Importance of Ligand Field Strength in
Non-Heme Iron Catalyzed Oxidations of Alkanes
;
_journal_name_full 'Inorganic Chemistry'
_journal_page_first 3752
_journal_page_last 3767
_journal_paper_doi 10.1021/ic070062r
_journal_volume 46
_journal_year 2007
_chemical_formula_sum 'C24 H22 F6 Fe N4 O6 S2'
_chemical_formula_weight 696.43
_chemical_name_systematic
; 
 ? 
;
_space_group_IT_number 19
_symmetry_cell_setting orthorhombic
_symmetry_space_group_name_Hall 'P 2ac 2ab'
_symmetry_space_group_name_H-M 'P 21 21 21'
_atom_sites_solution_hydrogens geom
_atom_sites_solution_primary direct
_atom_sites_solution_secondary difmap
_audit_creation_method SHELXL-97
_cell_angle_alpha 90.00
_cell_angle_beta 90.00
_cell_angle_gamma 90.00
_cell_formula_units_Z 4
_cell_length_a 9.5484(3)
_cell_length_b 13.5201(4)
_cell_length_c 21.4401(7)
_cell_measurement_temperature 173(2)
_cell_measurement_theta_max 32.6357
_cell_measurement_theta_min 4.1458
_cell_volume 2767.82(15)
_computing_cell_refinement 'CrysAlis RED, Oxford Diffraction Ltd'
_computing_data_collection 'CrysAlis CCD, Oxford Diffraction Ltd'
_computing_data_reduction 'CrysAlis RED, Oxford Diffraction Ltd'
_computing_molecular_graphics 'Bruker SHELXTL'
_computing_publication_material 'Bruker SHELXTL'
_computing_structure_refinement 'SHELXL-97 (Sheldrick, 1997)'
_computing_structure_solution 'SHELXS-97 (Sheldrick, 1990)'
_diffrn_ambient_temperature 173(2)
_diffrn_detector_area_resol_mean 15.9863
_diffrn_measured_fraction_theta_full 0.951
_diffrn_measured_fraction_theta_max 0.951
_diffrn_measurement_device_type 'OD Xcalibur 3'
_diffrn_measurement_method \w
_diffrn_radiation_monochromator graphite
_diffrn_radiation_source 'Enhance (Mo) X-ray Source'
_diffrn_radiation_type MoK\a
_diffrn_radiation_wavelength 0.71073
_diffrn_reflns_av_R_equivalents 0.0232
_diffrn_reflns_av_sigmaI/netI 0.0211
_diffrn_reflns_limit_h_max 13
_diffrn_reflns_limit_h_min -14
_diffrn_reflns_limit_k_max 20
_diffrn_reflns_limit_k_min -20
_diffrn_reflns_limit_l_max 31
_diffrn_reflns_limit_l_min -31
_diffrn_reflns_number 26405
_diffrn_reflns_theta_full 32.71
_diffrn_reflns_theta_max 32.71
_diffrn_reflns_theta_min 4.15
_exptl_absorpt_coefficient_mu 0.784
_exptl_absorpt_correction_T_max 0.95004
_exptl_absorpt_correction_T_min 0.82269
_exptl_absorpt_correction_type 'numeric analytical'
_exptl_crystal_colour Yellow
_exptl_crystal_density_diffrn 1.671
_exptl_crystal_density_method 'not measured'
_exptl_crystal_description needles
_exptl_crystal_F_000 1416
_exptl_crystal_size_max 0.41
_exptl_crystal_size_mid 0.09
_exptl_crystal_size_min 0.08
_refine_diff_density_max 0.422
_refine_diff_density_min -0.336
_refine_diff_density_rms 0.059
_refine_ls_abs_structure_details 'Flack H D (1983), Acta Cryst. A39, 876-881'
_refine_ls_abs_structure_Flack 0.273(10)
_refine_ls_extinction_coef 0.0011(4)
_refine_ls_extinction_expression Fc^*^=kFc[1+0.001xFc^2^\l^3^/sin(2\q)]^-1/4^
_refine_ls_extinction_method SHELXL
_refine_ls_goodness_of_fit_ref 1.087
_refine_ls_hydrogen_treatment mixed
_refine_ls_matrix_type full
_refine_ls_number_parameters 390
_refine_ls_number_reflns 9515
_refine_ls_number_restraints 0
_refine_ls_restrained_S_all 1.087
_refine_ls_R_factor_all 0.0399
_refine_ls_R_factor_gt 0.0386
_refine_ls_shift/su_max 0.001
_refine_ls_shift/su_mean 0.000
_refine_ls_structure_factor_coef Fsqd
_refine_ls_weighting_details 'calc w=1/[\s^2^(Fo^2^)+(0.0309P)^2^+1.7539P] where P=(Fo^2^+2Fc^2^)/3'
_refine_ls_weighting_scheme calc
_refine_ls_wR_factor_gt 0.0840
_refine_ls_wR_factor_ref 0.0849
_reflns_number_gt 9296
_reflns_number_total 9515
_reflns_threshold_expression >2sigma(I)
_cod_data_source_file ic070062rsi20070114_101214_2.cif
_cod_data_source_block Complex_15
_cod_depositor_comments
;
The following automatic conversions were performed:
'_symmetry_cell_setting' value 'Orthorhombic' changed to 'orthorhombic'
according to '/home/saulius/struct/CIF-dictionaries/cif_core.dic'
dictionary named 'cif_core.dic' version 2.4.1 from 2010-06-29.

Automatic conversion script
Id: cif_fix_enum 1527 2010-12-29 10:47:43Z saulius 
;
_cod_database_code 4308088

loop_
_symmetry_equiv_pos_as_xyz
'x, y, z'
'-x+1/2, -y, z+1/2'
'-x, y+1/2, -z+1/2'
'x+1/2, -y+1/2, -z'

loop_
_atom_site_label
_atom_site_type_symbol
_atom_site_fract_x
_atom_site_fract_y
_atom_site_fract_z
_atom_site_U_iso_or_equiv
_atom_site_adp_type
_atom_site_occupancy
_atom_site_symmetry_multiplicity
_atom_site_calc_flag
_atom_site_refinement_flags
_atom_site_disorder_assembly
_atom_site_disorder_group
Fe Fe 0.80067(3) 0.968174(19) 0.873791(12) 0.02010(6) Uani 1 1 d . . .
N1 N 0.97938(16) 0.87525(12) 0.86209(8) 0.0232(3) Uani 1 1 d . . .
C2 C 1.1037(2) 0.90386(16) 0.84189(10) 0.0292(4) Uani 1 1 d . . .
H2A H 1.1145 0.9705 0.8287 0.035 Uiso 1 1 calc R . .
C3 C 1.2208(2) 0.84101(17) 0.83887(11) 0.0339(5) Uani 1 1 d . . .
H3A H 1.3077 0.8650 0.8235 0.041 Uiso 1 1 calc R . .
C4 C 1.2082(2) 0.74524(16) 0.85820(10) 0.0307(4) Uani 1 1 d . . .
H4A H 1.2870 0.7023 0.8574 0.037 Uiso 1 1 calc R . .
C5 C 1.07700(19) 0.71049(14) 0.87946(9) 0.0243(3) Uani 1 1 d . . .
C6 C 0.96371(18) 0.77843(13) 0.88033(9) 0.0214(3) Uani 1 1 d . . .
C7 C 0.82963(19) 0.74629(14) 0.90036(8) 0.0220(3) Uani 1 1 d . . .
C8 C 0.8109(2) 0.64959(15) 0.91953(9) 0.0289(4) Uani 1 1 d . . .
H8A H 0.7216 0.6282 0.9336 0.035 Uiso 1 1 calc R . .
C9 C 0.9239(2) 0.58272(15) 0.91824(11) 0.0322(4) Uani 1 1 d . . .
H9A H 0.9094 0.5163 0.9312 0.039 Uiso 1 1 calc R . .
C10 C 1.0538(2) 0.61123(15) 0.89873(10) 0.0286(4) Uani 1 1 d . . .
H10A H 1.1285 0.5649 0.8980 0.034 Uiso 1 1 calc R . .
N11 N 0.71449(16) 0.81704(12) 0.89892(7) 0.0222(3) Uani 1 1 d . . .
C12 C 0.6167(2) 0.79269(14) 0.84696(10) 0.0260(4) Uani 1 1 d . . .
H12A H 0.5281 0.8297 0.8525 0.031 Uiso 1 1 calc R . .
H12B H 0.5948 0.7211 0.8478 0.031 Uiso 1 1 calc R . .
C13 C 0.6810(2) 0.81920(14) 0.78463(9) 0.0255(4) Uani 1 1 d . . .
H13A H 0.7706 0.7833 0.7794 0.031 Uiso 1 1 calc R . .
H13B H 0.6172 0.7986 0.7506 0.031 Uiso 1 1 calc R . .
N14 N 0.70683(18) 0.92819(11) 0.78044(7) 0.0221(3) Uani 1 1 d . . .
C15 C 0.57440(18) 0.97996(13) 0.77313(8) 0.0224(3) Uani 1 1 d . . .
C16 C 0.4963(2) 0.97364(17) 0.71946(9) 0.0284(4) Uani 1 1 d . . .
H16A H 0.5304 0.9359 0.6853 0.034 Uiso 1 1 calc R . .
C17 C 0.3656(2) 1.02255(17) 0.71433(11) 0.0327(4) Uani 1 1 d . . .
H17A H 0.3123 1.0162 0.6771 0.039 Uiso 1 1 calc R . .
C18 C 0.3154(2) 1.07867(15) 0.76219(11) 0.0305(4) Uani 1 1 d . . .
H18A H 0.2278 1.1114 0.7581 0.037 Uiso 1 1 calc R . .
C19 C 0.3942(2) 1.08834(14) 0.81816(10) 0.0267(4) Uani 1 1 d . . .
C20 C 0.52450(18) 1.03808(14) 0.82394(8) 0.0216(3) Uani 1 1 d . . .
N21 N 0.60368(16) 1.04405(11) 0.87726(8) 0.0239(3) Uani 1 1 d . . .
C22 C 0.5571(2) 1.09994(17) 0.92386(10) 0.0313(4) Uani 1 1 d . . .
H22A H 0.6122 1.1046 0.9606 0.038 Uiso 1 1 calc R . .
C23 C 0.4299(3) 1.15262(19) 0.92129(12) 0.0399(5) Uani 1 1 d . . .
H23A H 0.4012 1.1923 0.9556 0.048 Uiso 1 1 calc R . .
C24 C 0.3486(2) 1.14633(16) 0.86943(12) 0.0352(5) Uani 1 1 d . . .
H24A H 0.2618 1.1805 0.8675 0.042 Uiso 1 1 calc R . .
C25 C 0.6370(2) 0.81753(17) 0.95898(10) 0.0331(5) Uani 1 1 d . . .
H25A H 0.6017 0.7509 0.9677 0.050 Uiso 1 1 calc R . .
H25B H 0.5582 0.8637 0.9562 0.050 Uiso 1 1 calc R . .
H25C H 0.7000 0.8383 0.9926 0.050 Uiso 1 1 calc R . .
C26 C 0.8026(2) 0.94890(17) 0.72699(9) 0.0307(4) Uani 1 1 d . . .
H26A H 0.7565 0.9304 0.6879 0.046 Uiso 1 1 calc R . .
H26B H 0.8889 0.9104 0.7319 0.046 Uiso 1 1 calc R . .
H26C H 0.8255 1.0196 0.7261 0.046 Uiso 1 1 calc R . .
S30 S 0.89561(5) 1.18304(4) 0.80890(2) 0.02488(9) Uani 1 1 d . . .
O31 O 0.92296(16) 1.09244(10) 0.84453(8) 0.0294(3) Uani 1 1 d . . .
O32 O 0.75614(17) 1.19022(14) 0.78495(9) 0.0393(4) Uani 1 1 d . . .
O33 O 1.00818(17) 1.20877(13) 0.76724(8) 0.0350(3) Uani 1 1 d . . .
C30 C 0.9047(3) 1.27912(15) 0.86905(11) 0.0344(4) Uani 1 1 d . . .
F31 F 0.8690(2) 1.36610(11) 0.84429(9) 0.0552(4) Uani 1 1 d . . .
F32 F 1.03375(18) 1.28843(12) 0.89157(8) 0.0503(4) Uani 1 1 d . . .
F33 F 0.8193(2) 1.25950(13) 0.91623(8) 0.0534(4) Uani 1 1 d . . .
S40 S 0.90254(6) 1.00634(4) 1.02838(2) 0.02813(10) Uani 1 1 d . . .
O41 O 0.83677(17) 1.00795(14) 0.96729(7) 0.0372(4) Uani 1 1 d . . .
O42 O 0.9378(2) 0.91012(16) 1.05078(12) 0.0614(6) Uani 1 1 d . . .
O43 O 0.8357(2) 1.07094(19) 1.07178(9) 0.0570(6) Uani 1 1 d . . .
C40 C 1.0713(2) 1.06414(18) 1.01414(12) 0.0367(5) Uani 1 1 d . . .
F41 F 1.14540(18) 1.06877(14) 1.06637(9) 0.0567(5) Uani 1 1 d . . .
F42 F 1.0584(2) 1.15497(13) 0.99156(10) 0.0618(5) Uani 1 1 d . . .
F43 F 1.14644(17) 1.01103(16) 0.97369(9) 0.0630(5) Uani 1 1 d . . .

loop_
_atom_site_aniso_label
_atom_site_aniso_U_11
_atom_site_aniso_U_22
_atom_site_aniso_U_33
_atom_site_aniso_U_23
_atom_site_aniso_U_13
_atom_site_aniso_U_12
Fe 0.01845(10) 0.02040(10) 0.02145(10) -0.00142(9) 0.00017(9) 0.00019(9)
N1 0.0190(6) 0.0240(7) 0.0265(7) 0.0021(6) 0.0010(5) 0.0003(5)
C2 0.0194(8) 0.0308(9) 0.0374(10) 0.0052(8) 0.0042(8) 0.0004(7)
C3 0.0193(9) 0.0393(11) 0.0430(12) 0.0061(9) 0.0039(8) 0.0045(8)
C4 0.0223(8) 0.0356(10) 0.0343(9) 0.0006(8) -0.0024(8) 0.0090(8)
C5 0.0237(8) 0.0254(8) 0.0236(8) -0.0013(7) -0.0057(7) 0.0053(6)
C6 0.0218(7) 0.0214(7) 0.0211(7) -0.0011(6) -0.0023(6) 0.0011(6)
C7 0.0226(8) 0.0225(8) 0.0210(7) -0.0005(6) -0.0008(6) 0.0010(6)
C8 0.0338(10) 0.0249(8) 0.0280(9) 0.0028(7) -0.0017(8) -0.0042(8)
C9 0.0392(12) 0.0220(9) 0.0355(10) 0.0011(7) -0.0096(9) 0.0007(8)
C10 0.0333(10) 0.0238(9) 0.0288(9) -0.0020(7) -0.0078(8) 0.0074(7)
N11 0.0192(7) 0.0232(7) 0.0243(7) -0.0012(5) 0.0020(5) -0.0002(6)
C12 0.0189(8) 0.0220(8) 0.0370(10) -0.0017(7) -0.0025(7) -0.0008(6)
C13 0.0267(9) 0.0233(8) 0.0266(8) -0.0050(7) -0.0048(7) 0.0038(7)
N14 0.0213(7) 0.0232(7) 0.0217(6) -0.0025(5) 0.0013(6) 0.0031(6)
C15 0.0203(8) 0.0231(8) 0.0237(7) 0.0000(6) -0.0007(6) 0.0009(6)
C16 0.0293(9) 0.0309(9) 0.0249(8) 0.0018(8) -0.0046(7) 0.0018(8)
C17 0.0284(10) 0.0324(10) 0.0373(10) 0.0097(9) -0.0096(8) 0.0004(8)
C18 0.0230(9) 0.0250(8) 0.0433(11) 0.0103(8) -0.0047(8) 0.0027(7)
C19 0.0184(7) 0.0223(8) 0.0394(10) 0.0032(7) 0.0030(7) 0.0015(6)
C20 0.0193(7) 0.0189(7) 0.0266(8) 0.0011(6) 0.0022(6) 0.0000(6)
N21 0.0210(6) 0.0244(7) 0.0263(7) -0.0033(6) 0.0025(6) 0.0004(6)
C22 0.0294(10) 0.0346(10) 0.0299(9) -0.0075(8) 0.0054(8) 0.0025(8)
C23 0.0358(12) 0.0402(12) 0.0437(12) -0.0126(10) 0.0088(10) 0.0093(9)
C24 0.0259(9) 0.0314(10) 0.0482(13) -0.0021(9) 0.0058(9) 0.0084(7)
C25 0.0369(11) 0.0294(10) 0.0331(10) -0.0019(8) 0.0155(9) -0.0045(8)
C26 0.0249(8) 0.0441(11) 0.0229(8) -0.0017(7) 0.0052(7) 0.0016(9)
S30 0.0230(2) 0.02305(19) 0.0286(2) 0.00312(17) 0.00309(17) 0.00043(17)
O31 0.0280(7) 0.0204(6) 0.0398(8) 0.0044(6) 0.0011(6) -0.0012(5)
O32 0.0281(8) 0.0451(10) 0.0446(9) 0.0113(8) -0.0060(7) -0.0017(7)
O33 0.0309(8) 0.0373(8) 0.0367(8) 0.0036(7) 0.0087(7) -0.0006(6)
C30 0.0420(11) 0.0245(9) 0.0367(10) 0.0004(8) 0.0047(10) 0.0047(8)
F31 0.0765(12) 0.0232(6) 0.0658(11) 0.0026(7) 0.0050(9) 0.0163(7)
F32 0.0548(10) 0.0442(9) 0.0518(9) -0.0070(7) -0.0126(8) -0.0072(7)
F33 0.0660(11) 0.0517(9) 0.0424(8) -0.0043(7) 0.0228(8) 0.0081(8)
S40 0.0275(2) 0.0330(2) 0.0239(2) 0.00255(17) -0.00277(17) -0.00389(18)
O41 0.0348(8) 0.0524(10) 0.0244(7) -0.0069(7) -0.0049(6) -0.0045(7)
O42 0.0496(12) 0.0425(11) 0.0922(17) 0.0323(11) -0.0157(11) -0.0127(9)
O43 0.0499(12) 0.0845(16) 0.0366(9) -0.0236(10) 0.0074(8) -0.0006(11)
C40 0.0329(11) 0.0361(11) 0.0410(12) 0.0110(9) -0.0068(9) -0.0061(9)
F41 0.0490(9) 0.0598(11) 0.0613(10) 0.0110(8) -0.0297(8) -0.0194(8)
F42 0.0602(11) 0.0408(9) 0.0843(13) 0.0290(9) -0.0179(10) -0.0147(8)
F43 0.0371(8) 0.0826(14) 0.0694(12) -0.0059(11) 0.0157(8) -0.0022(8)

loop_
_atom_type_symbol
_atom_type_description
_atom_type_scat_dispersion_real
_atom_type_scat_dispersion_imag
_atom_type_scat_source
C C 0.0033 0.0016 'International Tables Vol C Tables 4.2.6.8 and 6.1.1.4'
H H 0.0000 0.0000 'International Tables Vol C Tables 4.2.6.8 and 6.1.1.4'
N N 0.0061 0.0033 'International Tables Vol C Tables 4.2.6.8 and 6.1.1.4'
O O 0.0106 0.0060 'International Tables Vol C Tables 4.2.6.8 and 6.1.1.4'
F F 0.0171 0.0103 'International Tables Vol C Tables 4.2.6.8 and 6.1.1.4'
S S 0.1246 0.1234 'International Tables Vol C Tables 4.2.6.8 and 6.1.1.4'
Fe Fe 0.3463 0.8444 'International Tables Vol C Tables 4.2.6.8 and 6.1.1.4'

loop_
_geom_angle_atom_site_label_1
_geom_angle_atom_site_label_2
_geom_angle_atom_site_label_3
_geom_angle
_geom_angle_site_symmetry_1
_geom_angle_site_symmetry_3
_geom_angle_publ_flag
O41 Fe N1 97.56(7) . . ?
O41 Fe O31 89.38(7) . . ?
N1 Fe O31 89.51(6) . . ?
O41 Fe N21 89.33(7) . . ?
N1 Fe N21 170.92(6) . . ?
O31 Fe N21 96.50(6) . . ?
O41 Fe N14 166.06(6) . . ?
N1 Fe N14 94.14(6) . . ?
O31 Fe N14 98.32(6) . . ?
N21 Fe N14 78.30(6) . . ?
O41 Fe N11 93.64(6) . . ?
N1 Fe N11 77.74(6) . . ?
O31 Fe N11 167.17(6) . . ?
N21 Fe N11 96.00(6) . . ?
N14 Fe N11 81.42(6) . . ?
C2 N1 C6 118.03(16) . . ?
C2 N1 Fe 125.77(14) . . ?
C6 N1 Fe 116.12(12) . . ?
N1 C2 C3 123.53(19) . . ?
C4 C3 C2 119.3(2) . . ?
C3 C4 C5 119.39(18) . . ?
C4 C5 C6 117.69(17) . . ?
C4 C5 C10 123.07(18) . . ?
C6 C5 C10 119.23(18) . . ?
N1 C6 C7 118.43(16) . . ?
N1 C6 C5 121.99(17) . . ?
C7 C6 C5 119.58(17) . . ?
C8 C7 C6 119.76(18) . . ?
C8 C7 N11 121.98(18) . . ?
C6 C7 N11 118.25(16) . . ?
C7 C8 C9 120.2(2) . . ?
C10 C9 C8 121.40(19) . . ?
C9 C10 C5 119.83(18) . . ?
C7 N11 C25 111.12(16) . . ?
C7 N11 C12 110.09(14) . . ?
C25 N11 C12 109.68(16) . . ?
C7 N11 Fe 108.83(11) . . ?
C25 N11 Fe 112.51(12) . . ?
C12 N11 Fe 104.41(11) . . ?
N11 C12 C13 110.69(15) . . ?
N14 C13 C12 110.66(15) . . ?
C15 N14 C26 111.09(15) . . ?
C15 N14 C13 109.71(15) . . ?
C26 N14 C13 109.37(15) . . ?
C15 N14 Fe 108.99(11) . . ?
C26 N14 Fe 113.10(12) . . ?
C13 N14 Fe 104.35(11) . . ?
C16 C15 C20 119.54(17) . . ?
C16 C15 N14 122.18(17) . . ?
C20 C15 N14 118.28(15) . . ?
C15 C16 C17 120.9(2) . . ?
C18 C17 C16 120.72(19) . . ?
C17 C18 C19 120.05(18) . . ?
C24 C19 C18 122.86(19) . . ?
C24 C19 C20 117.68(19) . . ?
C18 C19 C20 119.46(18) . . ?
N21 C20 C19 121.72(17) . . ?
N21 C20 C15 119.00(16) . . ?
C19 C20 C15 119.27(17) . . ?
C22 N21 C20 118.37(17) . . ?
C22 N21 Fe 126.27(14) . . ?
C20 N21 Fe 115.22(12) . . ?
N21 C22 C23 123.1(2) . . ?
C24 C23 C22 119.5(2) . . ?
C23 C24 C19 119.57(19) . . ?
O32 S30 O33 117.11(10) . . ?
O32 S30 O31 114.16(10) . . ?
O33 S30 O31 113.06(10) . . ?
O32 S30 C30 104.38(12) . . ?
O33 S30 C30 103.30(11) . . ?
O31 S30 C30 102.54(10) . . ?
S30 O31 Fe 135.32(9) . . ?
F33 C30 F32 108.2(2) . . ?
F33 C30 F31 108.9(2) . . ?
F32 C30 F31 107.3(2) . . ?
F33 C30 S30 111.47(16) . . ?
F32 C30 S30 111.49(15) . . ?
F31 C30 S30 109.44(17) . . ?
O43 S40 O42 116.37(16) . . ?
O43 S40 O41 112.67(12) . . ?
O42 S40 O41 114.79(13) . . ?
O43 S40 C40 104.06(13) . . ?
O42 S40 C40 103.84(12) . . ?
O41 S40 C40 103.02(11) . . ?
S40 O41 Fe 157.82(12) . . ?
F42 C40 F41 108.3(2) . . ?
F42 C40 F43 108.1(2) . . ?
F41 C40 F43 106.7(2) . . ?
F42 C40 S40 112.18(18) . . ?
F41 C40 S40 110.59(17) . . ?
F43 C40 S40 110.76(17) . . ?

loop_
_geom_bond_atom_site_label_1
_geom_bond_atom_site_label_2
_geom_bond_distance
_geom_bond_site_symmetry_2
_geom_bond_publ_flag
Fe O41 2.1039(15) . ?
Fe N1 2.1338(16) . ?
Fe O31 2.1400(15) . ?
Fe N21 2.1438(16) . ?
Fe N14 2.2585(16) . ?
Fe N11 2.2677(16) . ?
N1 C2 1.322(2) . ?
N1 C6 1.374(2) . ?
C2 C3 1.406(3) . ?
C3 C4 1.365(3) . ?
C4 C5 1.414(3) . ?
C5 C6 1.419(2) . ?
C5 C10 1.421(3) . ?
C6 C7 1.419(3) . ?
C7 C8 1.382(3) . ?
C7 N11 1.458(2) . ?
C8 C9 1.408(3) . ?
C9 C10 1.365(3) . ?
N11 C25 1.485(2) . ?
N11 C12 1.490(2) . ?
C12 C13 1.514(3) . ?
C13 N14 1.497(2) . ?
N14 C15 1.454(2) . ?
N14 C26 1.493(2) . ?
C15 C16 1.374(3) . ?
C15 C20 1.425(2) . ?
C16 C17 1.417(3) . ?
C17 C18 1.363(3) . ?
C18 C19 1.422(3) . ?
C19 C24 1.419(3) . ?
C19 C20 1.423(3) . ?
C20 N21 1.373(2) . ?
N21 C22 1.329(2) . ?
C22 C23 1.409(3) . ?
C23 C24 1.359(4) . ?
S30 O32 1.4306(17) . ?
S30 O33 1.4402(16) . ?
S30 O31 1.4671(15) . ?
S30 C30 1.832(2) . ?
C30 F33 1.326(3) . ?
C30 F32 1.330(3) . ?
C30 F31 1.334(2) . ?
S40 O43 1.427(2) . ?
S40 O42 1.427(2) . ?
S40 O41 1.4528(16) . ?
S40 C40 1.817(2) . ?
C40 F42 1.326(3) . ?
C40 F41 1.326(3) . ?
C40 F43 1.335(3) . ?
